data_4332095
loop_
_publ_author_name
'Jiang, Long'
'Feng, Xiao-Long'
'Lu, Tong-Bu'
'Gao, Song'

_publ_section_title
;
 Synthesis, Structures, and Magnetic Properties of a Series of
 Cyano-Bridged Fe&#x2212;Mn Bimetallic Complexes
;
_journal_issue 13
_journal_name_full 'Inorganic Chemistry'
_journal_page_first 5018
_journal_page_last 5026
_journal_paper_doi 10.1021/ic052168x
_journal_volume 45
_journal_year 2006
_chemical_formula_sum 'C84 H64 Cl4 Fe2 Mn2 N20 O16'
_chemical_formula_weight 1972.93
_chemical_name_systematic
; 
 ? 
;
_space_group_IT_number 2
_symmetry_cell_setting triclinic
_symmetry_space_group_name_Hall '-P 1'
_symmetry_space_group_name_H-M 'P -1'
_atom_sites_solution_hydrogens geom
_atom_sites_solution_primary direct
_atom_sites_solution_secondary difmap
_audit_creation_method SHELXL-97
_cell_angle_alpha 109.512(9)
_cell_angle_beta 99.215(9)
_cell_angle_gamma 90.975(9)
_cell_formula_units_Z 1
_cell_length_a 12.880(7)
_cell_length_b 13.470(7)
_cell_length_c 13.710(7)
_cell_measurement_reflns_used 900
_cell_measurement_temperature 293(2)
_cell_measurement_theta_max 26.01
_cell_measurement_theta_min 2.52
_cell_volume 2207(2)
_computing_cell_refinement 'Bruker SMART'
_computing_data_collection 'Bruker SMART'
_computing_data_reduction 'Bruker SAINT'
_computing_molecular_graphics 'Bruker SHELXTL'
_computing_publication_material 'Bruker SHELXTL'
_computing_structure_refinement 'SHELXL-97 (Sheldrick, 1997)'
_computing_structure_solution 'SHELXS-97 (Sheldrick, 1990)'
_diffrn_ambient_temperature 293(2)
_diffrn_measured_fraction_theta_full 0.959
_diffrn_measured_fraction_theta_max 0.959
_diffrn_measurement_device_type 'CCD area detector'
_diffrn_measurement_method 'phi and omega scans'
_diffrn_radiation_monochromator graphite
_diffrn_radiation_source 'fine-focus sealed tube'
_diffrn_radiation_type MoK\a
_diffrn_radiation_wavelength 0.71073
_diffrn_reflns_av_R_equivalents 0.0311
_diffrn_reflns_av_sigmaI/netI 0.0537
_diffrn_reflns_limit_h_max 15
_diffrn_reflns_limit_h_min -15
_diffrn_reflns_limit_k_max 15
_diffrn_reflns_limit_k_min -16
_diffrn_reflns_limit_l_max 16
_diffrn_reflns_limit_l_min -16
_diffrn_reflns_number 13828
_diffrn_reflns_theta_full 25.00
_diffrn_reflns_theta_max 25.00
_diffrn_reflns_theta_min 1.60
_diffrn_standards_decay_% 0
_diffrn_standards_interval_count 0
_diffrn_standards_interval_time 0
_diffrn_standards_number 0
_exptl_absorpt_coefficient_mu 0.800
_exptl_absorpt_correction_T_max 0.8629
_exptl_absorpt_correction_T_min 0.7299
_exptl_absorpt_correction_type multi-scan
_exptl_absorpt_process_details 'SADABS (Sheldrick, 1996)'
_exptl_crystal_colour 'dark red'
_exptl_crystal_density_diffrn 1.485
_exptl_crystal_density_method 'not measured'
_exptl_crystal_description block
_exptl_crystal_F_000 1006
_exptl_crystal_size_max 0.42
_exptl_crystal_size_mid 0.26
_exptl_crystal_size_min 0.19
_refine_diff_density_max 0.832
_refine_diff_density_min -0.528
_refine_diff_density_rms 0.102
_refine_ls_extinction_method none
_refine_ls_goodness_of_fit_ref 1.045
_refine_ls_hydrogen_treatment constr
_refine_ls_matrix_type full
_refine_ls_number_parameters 623
_refine_ls_number_reflns 7455
_refine_ls_number_restraints 90
_refine_ls_restrained_S_all 1.063
_refine_ls_R_factor_all 0.1011
_refine_ls_R_factor_gt 0.0741
_refine_ls_shift/su_max 0.001
_refine_ls_shift/su_mean 0.001
_refine_ls_structure_factor_coef Fsqd
_refine_ls_weighting_details 'calc w=1/[\s^2^(Fo^2^)+(0.1248P)^2^+4.7348P] where P=(Fo^2^+2Fc^2^)/3'
_refine_ls_weighting_scheme calc
_refine_ls_wR_factor_gt 0.2020
_refine_ls_wR_factor_ref 0.2238
_reflns_number_gt 5400
_reflns_number_total 7455
_reflns_threshold_expression >2sigma(I)
_cod_data_source_file ic052168xsup1.cif
_cod_data_source_block 1
_cod_depositor_comments
;
The following automatic conversions were performed:

'_symmetry_cell_setting' value 'Triclinic' changed to 'triclinic'
according to /home/saulius/struct/CIF-dictionaries/cif_core.dic
dictionary named 'cif_core.dic' version 2.4.2 from 2011-04-26.

Automatic conversion script
Id: cif_fix_values 1891 2012-01-12 08:04:46Z andrius 
;
_cod_original_sg_symbol_H-M P-1
_cod_database_code 4332095

loop_
_symmetry_equiv_pos_as_xyz
'x, y, z'
'-x, -y, -z'

loop_
_atom_site_label
_atom_site_type_symbol
_atom_site_fract_x
_atom_site_fract_y
_atom_site_fract_z
_atom_site_U_iso_or_equiv
_atom_site_adp_type
_atom_site_occupancy
_atom_site_symmetry_multiplicity
_atom_site_calc_flag
_atom_site_refinement_flags
_atom_site_disorder_assembly
_atom_site_disorder_group
Fe1 Fe 0.08207(6) 0.24624(6) -0.15385(6) 0.0334(2) Uani 1 1 d . . .
Mn1 Mn 0.25729(6) 0.58764(7) 0.14063(6) 0.0363(3) Uani 1 1 d . . .
N3 N -0.0020(4) 0.1248(4) -0.2719(4) 0.0394(11) Uani 1 1 d . . .
N4 N 0.0579(3) 0.3105(4) -0.2653(4) 0.0398(11) Uani 1 1 d . . .
N2 N 0.2149(4) 0.1804(4) -0.1953(4) 0.0404(11) Uani 1 1 d . . .
C22 C -0.0468(5) 0.2990(5) -0.1125(4) 0.0403(13) Uani 1 1 d . . .
N1 N 0.1084(4) 0.1684(4) -0.0547(4) 0.0414(11) Uani 1 1 d . . .
C21 C 0.1600(4) 0.3673(5) -0.0487(4) 0.0377(12) Uani 1 1 d . . .
N5 N 0.4228(4) 0.5348(4) 0.1844(4) 0.0459(12) Uani 1 1 d . . .
N6 N 0.3692(4) 0.6582(4) 0.0683(4) 0.0446(12) Uani 1 1 d . . .
N9 N 0.2052(4) 0.4386(4) 0.0161(4) 0.0510(13) Uani 1 1 d . . .
C27 C 0.5020(4) 0.5721(5) 0.1481(5) 0.0448(14) Uani 1 1 d . . .
C15 C -0.0342(4) 0.1424(4) -0.3622(4) 0.0391(12) Uani 1 1 d . . .
C6 C 0.2520(5) 0.1156(4) -0.1434(5) 0.0444(14) Uani 1 1 d . . .
C28 C 0.4711(4) 0.6375(4) 0.0822(4) 0.0428(14) Uani 1 1 d . . .
C16 C 0.0015(4) 0.2481(5) -0.3594(5) 0.0409(13) Uani 1 1 d . . .
C5 C 0.1936(5) 0.1101(5) -0.0618(5) 0.0488(15) Uani 1 1 d . . .
N8 N 0.2998(4) 0.7251(5) 0.2937(4) 0.0547(14) Uani 1 1 d . . .
C10 C 0.2655(5) 0.1931(5) -0.2684(5) 0.0487(15) Uani 1 1 d . . .
H10A H 0.2404 0.2385 -0.3037 0.058 Uiso 1 1 calc R . .
C9 C 0.3550(5) 0.1402(6) -0.2936(5) 0.0603(18) Uani 1 1 d . . .
H9A H 0.3889 0.1502 -0.3450 0.072 Uiso 1 1 calc R . .
N7 N 0.2108(4) 0.5378(5) 0.2696(4) 0.0564(14) Uani 1 1 d . . .
N10 N 0.1257(4) 0.6678(4) 0.0960(4) 0.0529(13) Uani 1 1 d . . .
C29 C 0.5427(5) 0.6762(5) 0.0341(5) 0.0534(17) Uani 1 1 d . . .
H29A H 0.6130 0.6608 0.0432 0.064 Uiso 1 1 calc R . .
C38 C 0.2959(5) 0.7060(7) 0.3816(5) 0.0629(19) Uani 1 1 d . . .
C11 C -0.0303(5) 0.0302(5) -0.2676(5) 0.0514(15) Uani 1 1 d . . .
H11A H -0.0064 0.0159 -0.2063 0.062 Uiso 1 1 calc R . .
C20 C 0.0881(5) 0.4097(5) -0.2550(6) 0.0509(15) Uani 1 1 d . . .
H20A H 0.1241 0.4538 -0.1901 0.061 Uiso 1 1 calc R . .
C7 C 0.3407(5) 0.0597(5) -0.1671(6) 0.0598(18) Uani 1 1 d . . .
H7A H 0.3643 0.0136 -0.1323 0.072 Uiso 1 1 calc R . .
C14 C -0.0982(5) 0.0690(6) -0.4469(5) 0.0549(16) Uani 1 1 d . . .
H14A H -0.1201 0.0837 -0.5083 0.066 Uiso 1 1 calc R . .
C37 C 0.2535(6) 0.5995(7) 0.3690(6) 0.067(2) Uani 1 1 d . . .
C1 C 0.0522(5) 0.1708(5) 0.0213(5) 0.0531(16) Uani 1 1 d . . .
H1A H -0.0070 0.2096 0.0263 0.064 Uiso 1 1 calc R . .
C31 C 0.4057(6) 0.7591(7) -0.0379(6) 0.069(2) Uani 1 1 d . . .
H31A H 0.3814 0.8020 -0.0762 0.083 Uiso 1 1 calc R . .
C8 C 0.3925(6) 0.0735(6) -0.2420(6) 0.067(2) Uani 1 1 d . . .
H8A H 0.4523 0.0379 -0.2576 0.080 Uiso 1 1 calc R . .
C26 C 0.6054(5) 0.5482(6) 0.1719(6) 0.0600(18) Uani 1 1 d . . .
H26A H 0.6589 0.5742 0.1467 0.072 Uiso 1 1 calc R . .
C17 C -0.0188(5) 0.2815(6) -0.4449(5) 0.0567(17) Uani 1 1 d . . .
H17A H -0.0543 0.2364 -0.5095 0.068 Uiso 1 1 calc R . .
C18 C 0.0152(6) 0.3844(7) -0.4322(7) 0.070(2) Uani 1 1 d . . .
H18A H 0.0019 0.4090 -0.4885 0.084 Uiso 1 1 calc R . .
C32 C 0.3389(5) 0.7162(6) 0.0089(5) 0.0567(17) Uani 1 1 d . . .
H32A H 0.2679 0.7285 -0.0019 0.068 Uiso 1 1 calc R . .
C12 C -0.0935(6) -0.0471(6) -0.3502(6) 0.0631(19) Uani 1 1 d . . .
H12A H -0.1110 -0.1119 -0.3445 0.076 Uiso 1 1 calc R . .
C4 C 0.2234(7) 0.0564(7) 0.0079(7) 0.076(2) Uani 1 1 d . . .
H4A H 0.2836 0.0190 0.0042 0.092 Uiso 1 1 calc R . .
C30 C 0.5098(6) 0.7361(6) -0.0258(6) 0.066(2) Uani 1 1 d . . .
H30A H 0.5571 0.7614 -0.0582 0.079 Uiso 1 1 calc R . .
C33 C 0.1689(7) 0.4403(7) 0.2525(8) 0.079(2) Uani 1 1 d . . .
H33A H 0.1384 0.3979 0.1848 0.094 Uiso 1 1 calc R . .
C23 C 0.4468(5) 0.4750(6) 0.2420(6) 0.0588(17) Uani 1 1 d . . .
H23A H 0.3924 0.4501 0.2669 0.071 Uiso 1 1 calc R . .
C19 C 0.0681(6) 0.4495(6) -0.3367(6) 0.0630(19) Uani 1 1 d . . .
H19A H 0.0902 0.5188 -0.3269 0.076 Uiso 1 1 calc R . .
C25 C 0.6278(6) 0.4863(7) 0.2327(8) 0.081(3) Uani 1 1 d . . .
H25A H 0.6970 0.4710 0.2500 0.098 Uiso 1 1 calc R . .
C24 C 0.5476(6) 0.4463(7) 0.2683(7) 0.076(2) Uani 1 1 d . . .
H24A H 0.5606 0.4023 0.3080 0.092 Uiso 1 1 calc R . .
C2 C 0.0782(7) 0.1189(7) 0.0907(7) 0.076(2) Uani 1 1 d . . .
H2A H 0.0389 0.1241 0.1433 0.091 Uiso 1 1 calc R . .
C13 C -0.1294(6) -0.0267(6) -0.4396(6) 0.0624(18) Uani 1 1 d . . .
H13A H -0.1743 -0.0762 -0.4951 0.075 Uiso 1 1 calc R . .
C42 C 0.3347(6) 0.8238(6) 0.3020(7) 0.072(2) Uani 1 1 d . . .
H42A H 0.3360 0.8383 0.2405 0.086 Uiso 1 1 calc R . .
C3 C 0.1627(8) 0.0595(8) 0.0819(8) 0.090(3) Uani 1 1 d . . .
H3A H 0.1793 0.0208 0.1264 0.108 Uiso 1 1 calc R . .
C40 C 0.3651(9) 0.8823(11) 0.4840(9) 0.117(4) Uani 1 1 d . . .
H40A H 0.3871 0.9352 0.5487 0.141 Uiso 1 1 calc R . .
C39 C 0.3303(8) 0.7839(10) 0.4808(7) 0.096(3) Uani 1 1 d . . .
H39A H 0.3296 0.7693 0.5424 0.115 Uiso 1 1 calc R . .
Cl1 Cl 0.83756(18) 0.22569(17) 0.26270(16) 0.0750(6) Uani 1 1 d . . .
C36 C 0.2569(9) 0.5626(11) 0.4530(8) 0.103(3) Uani 1 1 d . . .
H36A H 0.2862 0.6060 0.5208 0.124 Uiso 1 1 calc R . .
C41 C 0.3678(7) 0.9027(7) 0.3957(9) 0.094(3) Uani 1 1 d . . .
H41A H 0.3917 0.9691 0.3980 0.113 Uiso 1 1 calc R . .
C34 C 0.1708(9) 0.4017(9) 0.3369(11) 0.106(4) Uani 1 1 d . . .
H34A H 0.1399 0.3346 0.3240 0.127 Uiso 1 1 calc R . .
O1 O 0.8291(10) 0.1491(8) 0.3160(10) 0.188(5) Uani 1 1 d . . .
O3 O 0.8239(9) 0.1787(11) 0.1587(6) 0.193(5) Uani 1 1 d . . .
C35 C 0.2161(10) 0.4599(12) 0.4346(10) 0.115(4) Uani 1 1 d . . .
H35A H 0.2203 0.4327 0.4891 0.138 Uiso 1 1 calc R . .
O2 O 0.9452(8) 0.2561(12) 0.3032(9) 0.203(6) Uani 1 1 d . . .
O4 O 0.7789(14) 0.3017(12) 0.2999(10) 0.254(8) Uani 1 1 d . . .
Cl2 Cl 0.4065(5) 0.1680(6) 0.2687(6) 0.146(3) Uani 0.535(7) 1 d PD A 1
O5 O 0.4790(16) 0.1306(16) 0.2080(16) 0.192(9) Uani 0.535(7) 1 d PDU A 1
O6 O 0.464(2) 0.2364(18) 0.3547(17) 0.303(18) Uani 0.535(7) 1 d PDU A 1
O7 O 0.3647(17) 0.0964(16) 0.2881(18) 0.215(10) Uani 0.535(7) 1 d PDU A 1
O8 O 0.3520(11) 0.2230(11) 0.2212(12) 0.131(5) Uani 0.535(7) 1 d PDU A 1
Cl2A Cl 0.3662(6) 0.2334(8) 0.4422(10) 0.202(7) Uani 0.465(7) 1 d PD A 2
O5A O 0.427(2) 0.148(2) 0.462(2) 0.36(2) Uani 0.465(7) 1 d PDU A 2
O6A O 0.3029(17) 0.1888(18) 0.3315(15) 0.175(9) Uani 0.465(7) 1 d PDU A 2
O7A O 0.434(2) 0.3239(18) 0.449(2) 0.269(16) Uani 0.465(7) 1 d PDU A 2
O8A O 0.2902(14) 0.2634(14) 0.5161(13) 0.133(6) Uani 0.465(7) 1 d PDU A 2

loop_
_atom_site_aniso_label
_atom_site_aniso_U_11
_atom_site_aniso_U_22
_atom_site_aniso_U_33
_atom_site_aniso_U_23
_atom_site_aniso_U_13
_atom_site_aniso_U_12
Fe1 0.0273(4) 0.0341(4) 0.0392(5) 0.0128(3) 0.0064(3) 0.0029(3)
Mn1 0.0287(4) 0.0403(5) 0.0381(5) 0.0090(4) 0.0099(3) 0.0029(3)
N3 0.036(2) 0.042(3) 0.040(3) 0.013(2) 0.008(2) -0.003(2)
N4 0.031(2) 0.044(3) 0.048(3) 0.019(2) 0.006(2) 0.004(2)
N2 0.039(3) 0.036(3) 0.039(3) 0.002(2) 0.009(2) -0.001(2)
C22 0.041(3) 0.041(3) 0.038(3) 0.014(2) 0.004(2) -0.002(3)
N1 0.039(3) 0.037(3) 0.047(3) 0.014(2) 0.007(2) 0.003(2)
C21 0.029(3) 0.044(3) 0.040(3) 0.013(3) 0.008(2) 0.008(2)
N5 0.036(3) 0.052(3) 0.046(3) 0.013(2) 0.004(2) 0.004(2)
N6 0.036(3) 0.049(3) 0.047(3) 0.011(2) 0.012(2) 0.003(2)
N9 0.039(3) 0.058(3) 0.053(3) 0.016(3) 0.007(2) 0.005(3)
C27 0.033(3) 0.045(3) 0.046(3) 0.003(3) 0.006(2) -0.001(2)
C15 0.031(3) 0.043(3) 0.041(3) 0.012(3) 0.006(2) 0.003(2)
C6 0.039(3) 0.031(3) 0.056(4) 0.007(3) 0.006(3) 0.005(2)
C28 0.034(3) 0.041(3) 0.039(3) -0.005(2) 0.006(2) -0.005(2)
C16 0.031(3) 0.046(3) 0.047(3) 0.017(3) 0.009(2) 0.002(2)
C5 0.044(3) 0.040(3) 0.060(4) 0.014(3) 0.009(3) 0.007(3)
N8 0.046(3) 0.062(4) 0.044(3) 0.003(3) 0.008(2) 0.003(3)
C10 0.043(3) 0.050(4) 0.045(3) 0.005(3) 0.008(3) 0.005(3)
C9 0.049(4) 0.070(5) 0.051(4) 0.000(3) 0.022(3) 0.004(3)
N7 0.047(3) 0.070(4) 0.058(4) 0.026(3) 0.019(3) 0.009(3)
N10 0.039(3) 0.059(3) 0.062(3) 0.018(3) 0.016(2) 0.010(3)
C29 0.036(3) 0.066(4) 0.047(4) 0.004(3) 0.010(3) -0.016(3)
C38 0.046(4) 0.083(5) 0.046(4) 0.003(4) 0.007(3) 0.022(4)
C11 0.055(4) 0.041(3) 0.055(4) 0.015(3) 0.003(3) -0.004(3)
C20 0.047(3) 0.041(3) 0.068(4) 0.023(3) 0.010(3) 0.002(3)
C7 0.046(4) 0.047(4) 0.079(5) 0.012(3) 0.011(3) 0.016(3)
C14 0.051(4) 0.066(4) 0.044(4) 0.015(3) 0.005(3) 0.002(3)
C37 0.056(4) 0.111(7) 0.049(4) 0.036(4) 0.029(3) 0.039(4)
C1 0.057(4) 0.048(4) 0.060(4) 0.021(3) 0.020(3) 0.007(3)
C31 0.075(5) 0.081(5) 0.059(4) 0.033(4) 0.015(4) -0.006(4)
C8 0.050(4) 0.065(5) 0.071(5) 0.001(4) 0.018(4) 0.016(3)
C26 0.031(3) 0.057(4) 0.084(5) 0.014(4) 0.009(3) 0.005(3)
C17 0.057(4) 0.070(5) 0.051(4) 0.032(3) 0.005(3) 0.003(3)
C18 0.068(5) 0.082(6) 0.079(5) 0.056(5) 0.008(4) 0.008(4)
C32 0.050(4) 0.066(4) 0.058(4) 0.026(3) 0.010(3) 0.009(3)
C12 0.066(5) 0.048(4) 0.066(5) 0.009(3) 0.008(4) -0.016(3)
C4 0.086(6) 0.072(5) 0.094(6) 0.054(5) 0.023(5) 0.035(4)
C30 0.058(4) 0.085(5) 0.052(4) 0.020(4) 0.012(3) -0.020(4)
C33 0.071(5) 0.087(6) 0.096(6) 0.042(5) 0.040(5) 0.011(4)
C23 0.048(4) 0.068(5) 0.063(4) 0.028(4) 0.005(3) 0.010(3)
C19 0.054(4) 0.057(4) 0.091(6) 0.045(4) 0.010(4) -0.001(3)
C25 0.041(4) 0.073(5) 0.123(7) 0.034(5) -0.010(4) 0.007(4)
C24 0.063(5) 0.079(6) 0.084(6) 0.032(5) -0.005(4) 0.016(4)
C2 0.095(6) 0.074(5) 0.082(6) 0.045(5) 0.040(5) 0.019(5)
C13 0.054(4) 0.054(4) 0.062(4) 0.003(3) -0.003(3) -0.011(3)
C42 0.063(5) 0.061(5) 0.076(5) -0.001(4) 0.018(4) -0.003(4)
C3 0.104(7) 0.104(7) 0.100(7) 0.076(6) 0.030(6) 0.029(6)
C40 0.108(9) 0.115(10) 0.071(7) -0.033(7) -0.008(6) 0.019(7)
C39 0.082(6) 0.131(9) 0.050(5) 0.002(5) 0.003(4) 0.037(6)
Cl1 0.0825(14) 0.0691(12) 0.0616(12) 0.0106(9) 0.0036(10) 0.0172(10)
C36 0.116(8) 0.148(10) 0.074(6) 0.061(7) 0.040(6) 0.054(8)
C41 0.070(6) 0.069(6) 0.103(8) -0.024(5) 0.012(5) 0.001(4)
C34 0.102(8) 0.111(8) 0.153(11) 0.086(8) 0.070(8) 0.027(6)
O1 0.232(12) 0.126(8) 0.196(10) 0.083(8) -0.047(9) -0.040(8)
O3 0.172(9) 0.294(15) 0.070(5) 0.007(7) 0.012(5) 0.073(9)
C35 0.124(9) 0.169(13) 0.102(9) 0.095(9) 0.054(7) 0.058(9)
O2 0.119(8) 0.334(17) 0.143(8) 0.085(10) -0.019(6) -0.038(9)
O4 0.37(2) 0.268(15) 0.192(11) 0.109(11) 0.167(13) 0.239(15)
Cl2 0.086(4) 0.211(8) 0.179(7) 0.140(6) -0.020(4) -0.016(4)
O5 0.201(12) 0.188(12) 0.211(12) 0.088(9) 0.055(9) 0.064(9)
O6 0.30(2) 0.32(2) 0.290(19) 0.116(11) 0.037(10) 0.010(10)
O7 0.226(14) 0.208(13) 0.235(14) 0.106(10) 0.042(9) 0.015(9)
O8 0.120(9) 0.121(8) 0.147(9) 0.046(7) 0.006(7) 0.018(7)
Cl2A 0.095(5) 0.191(9) 0.369(18) 0.197(12) -0.038(8) -0.026(5)
O5A 0.35(3) 0.35(3) 0.37(3) 0.130(13) 0.060(11) 0.024(11)
O6A 0.166(12) 0.183(12) 0.172(12) 0.055(9) 0.036(9) -0.003(9)
O7A 0.261(18) 0.261(18) 0.285(19) 0.092(11) 0.049(10) 0.018(10)
O8A 0.134(10) 0.129(10) 0.150(10) 0.050(8) 0.067(8) -0.008(7)

loop_
_atom_type_symbol
_atom_type_description
_atom_type_scat_dispersion_real
_atom_type_scat_dispersion_imag
_atom_type_scat_source
C C 0.0033 0.0016 'International Tables Vol C Tables 4.2.6.8 and 6.1.1.4'
H H 0.0000 0.0000 'International Tables Vol C Tables 4.2.6.8 and 6.1.1.4'
N N 0.0061 0.0033 'International Tables Vol C Tables 4.2.6.8 and 6.1.1.4'
O O 0.0106 0.0060 'International Tables Vol C Tables 4.2.6.8 and 6.1.1.4'
Cl Cl 0.1484 0.1585 'International Tables Vol C Tables 4.2.6.8 and 6.1.1.4'
Mn Mn 0.3368 0.7283 'International Tables Vol C Tables 4.2.6.8 and 6.1.1.4'
Fe Fe 0.3463 0.8444 'International Tables Vol C Tables 4.2.6.8 and 6.1.1.4'

loop_
_geom_angle_atom_site_label_1
_geom_angle_atom_site_label_2
_geom_angle_atom_site_label_3
_geom_angle
_geom_angle_site_symmetry_1
C22 Fe1 C21 90.2(2) .
C22 Fe1 N1 95.6(2) .
C21 Fe1 N1 89.0(2) .
C22 Fe1 N4 88.3(2) .
C21 Fe1 N4 95.7(2) .
N1 Fe1 N4 173.9(2) .
C22 Fe1 N2 175.6(2) .
C21 Fe1 N2 92.2(2) .
N1 Fe1 N2 80.8(2) .
N4 Fe1 N2 95.18(19) .
C22 Fe1 N3 89.3(2) .
C21 Fe1 N3 175.8(2) .
N1 Fe1 N3 95.22(19) .
N4 Fe1 N3 80.09(19) .
N2 Fe1 N3 88.55(19) .
N10 Mn1 N9 94.4(2) .
N10 Mn1 N6 94.6(2) .
N9 Mn1 N6 101.42(19) .
N10 Mn1 N7 103.8(2) .
N9 Mn1 N7 95.5(2) .
N6 Mn1 N7 153.9(2) .
N10 Mn1 N8 89.1(2) .
N9 Mn1 N8 167.4(2) .
N6 Mn1 N8 90.40(19) .
N7 Mn1 N8 71.8(2) .
N10 Mn1 N5 165.9(2) .
N9 Mn1 N5 93.64(19) .
N6 Mn1 N5 72.45(18) .
N7 Mn1 N5 86.84(19) .
N8 Mn1 N5 85.57(19) .
C15 N3 C11 117.5(5) .
C15 N3 Fe1 116.0(4) .
C11 N3 Fe1 126.4(4) .
C20 N4 C16 117.8(5) .
C20 N4 Fe1 126.2(4) .
C16 N4 Fe1 115.9(4) .
C10 N2 C6 119.1(5) .
C10 N2 Fe1 126.7(4) .
C6 N2 Fe1 114.2(4) .
N10 C22 Fe1 173.9(5) 2_565
C1 N1 C5 117.6(5) .
C1 N1 Fe1 126.2(4) .
C5 N1 Fe1 116.1(4) .
N9 C21 Fe1 178.0(5) .
C23 N5 C27 118.1(5) .
C23 N5 Mn1 126.1(4) .
C27 N5 Mn1 115.7(4) .
C32 N6 C28 118.4(5) .
C32 N6 Mn1 123.0(4) .
C28 N6 Mn1 118.5(4) .
C21 N9 Mn1 167.4(5) .
N5 C27 C26 121.0(6) .
N5 C27 C28 116.3(5) .
C26 C27 C28 122.8(6) .
N3 C15 C14 122.1(6) .
N3 C15 C16 113.5(5) .
C14 C15 C16 124.4(5) .
N2 C6 C7 121.0(6) .
N2 C6 C5 115.0(5) .
C7 C6 C5 124.0(6) .
N6 C28 C29 120.3(6) .
N6 C28 C27 117.0(5) .
C29 C28 C27 122.8(6) .
N4 C16 C17 122.2(6) .
N4 C16 C15 114.5(5) .
C17 C16 C15 123.3(6) .
N1 C5 C4 121.3(6) .
N1 C5 C6 113.8(5) .
C4 C5 C6 124.8(6) .
C38 N8 C42 117.7(6) .
C38 N8 Mn1 117.3(5) .
C42 N8 Mn1 124.9(5) .
N2 C10 C9 121.8(6) .
C8 C9 C10 119.4(7) .
C33 N7 C37 119.2(7) .
C33 N7 Mn1 122.6(5) .
C37 N7 Mn1 115.8(5) .
C22 N10 Mn1 147.8(5) 2_565
C30 C29 C28 120.2(6) .
N8 C38 C39 121.3(9) .
N8 C38 C37 116.0(6) .
C39 C38 C37 122.7(8) .
N3 C11 C12 123.0(6) .
N4 C20 C19 123.0(6) .
C8 C7 C6 119.6(7) .
C15 C14 C13 119.4(6) .
N7 C37 C36 121.2(9) .
N7 C37 C38 116.0(6) .
C36 C37 C38 122.8(9) .
N1 C1 C2 123.1(7) .
C32 C31 C30 117.5(7) .
C9 C8 C7 119.1(7) .
C25 C26 C27 119.4(7) .
C16 C17 C18 118.4(7) .
C19 C18 C17 119.9(6) .
N6 C32 C31 124.3(7) .
C13 C12 C11 118.9(6) .
C3 C4 C5 118.8(7) .
C29 C30 C31 119.3(6) .
N7 C33 C34 120.5(9) .
N5 C23 C24 124.6(7) .
C18 C19 C20 118.5(6) .
C26 C25 C24 120.0(7) .
C25 C24 C23 116.8(8) .
C3 C2 C1 118.8(7) .
C12 C13 C14 118.9(6) .
N8 C42 C41 123.6(9) .
C2 C3 C4 120.3(7) .
C41 C40 C39 120.9(9) .
C40 C39 C38 118.1(10) .
O4 Cl1 O3 117.9(8) .
O4 Cl1 O2 111.5(11) .
O3 Cl1 O2 109.8(7) .
O4 Cl1 O1 108.1(8) .
O3 Cl1 O1 111.5(8) .
O2 Cl1 O1 95.7(7) .
C37 C36 C35 119.5(11) .
C40 C41 C42 118.3(10) .
C35 C34 C33 121.1(11) .
C34 C35 C36 118.4(10) .
O7 Cl2 O8 121.3(11) .
O7 Cl2 O6 111.1(11) .
O8 Cl2 O6 106.4(11) .
O7 Cl2 O5 110.1(11) .
O8 Cl2 O5 103.5(9) .
O6 Cl2 O5 102.7(11) .
O7A Cl2A O5A 112.3(11) .
O7A Cl2A O8A 111.9(11) .
O5A Cl2A O8A 108.9(10) .
O7A Cl2A O6A 108.6(10) .
O5A Cl2A O6A 107.3(11) .
O8A Cl2A O6A 107.6(9) .

loop_
_geom_bond_atom_site_label_1
_geom_bond_atom_site_label_2
_geom_bond_distance
_geom_bond_site_symmetry_2
Fe1 C22 1.911(6) .
Fe1 C21 1.912(6) .
Fe1 N1 1.969(5) .
Fe1 N4 1.980(5) .
Fe1 N2 2.015(5) .
Fe1 N3 2.019(5) .
Mn1 N10 2.141(6) .
Mn1 N9 2.166(6) .
Mn1 N6 2.237(5) .
Mn1 N7 2.249(6) .
Mn1 N8 2.266(5) .
Mn1 N5 2.310(5) .
N3 C15 1.340(7) .
N3 C11 1.342(7) .
N4 C20 1.340(7) .
N4 C16 1.361(7) .
N2 C10 1.334(8) .
N2 C6 1.348(8) .
C22 N10 1.143(7) 2_565
N1 C1 1.353(8) .
N1 C5 1.357(8) .
C21 N9 1.138(8) .
N5 C23 1.313(8) .
N5 C27 1.361(8) .
N6 C32 1.326(8) .
N6 C28 1.343(7) .
C27 C26 1.388(8) .
C27 C28 1.476(9) .
C15 C14 1.380(9) .
C15 C16 1.476(8) .
C6 C7 1.401(9) .
C6 C5 1.465(9) .
C28 C29 1.402(8) .
C16 C17 1.380(8) .
C5 C4 1.392(9) .
N8 C38 1.323(9) .
N8 C42 1.357(9) .
C10 C9 1.396(9) .
C9 C8 1.368(11) .
N7 C33 1.341(10) .
N7 C37 1.356(10) .
N10 C22 1.143(7) 2_565
C29 C30 1.359(10) .
C38 C39 1.409(12) .
C38 C37 1.470(12) .
C11 C12 1.384(9) .
C20 C19 1.386(9) .
C7 C8 1.369(11) .
C14 C13 1.382(10) .
C37 C36 1.394(12) .
C1 C2 1.363(10) .
C31 C32 1.375(9) .
C31 C30 1.379(11) .
C26 C25 1.368(11) .
C17 C18 1.391(10) .
C18 C19 1.369(11) .
C12 C13 1.357(10) .
C4 C3 1.367(12) .
C33 C34 1.415(13) .
C23 C24 1.387(10) .
C25 C24 1.384(12) .
C2 C3 1.358(12) .
C42 C41 1.364(11) .
C40 C41 1.334(16) .
C40 C39 1.376(17) .
Cl1 O4 1.297(9) .
Cl1 O3 1.333(8) .
Cl1 O2 1.407(10) .
Cl1 O1 1.461(10) .
C36 C35 1.398(17) .
C34 C35 1.335(16) .
Cl2 O7 1.221(15) .
Cl2 O8 1.289(13) .
Cl2 O6 1.324(17) .
Cl2 O5 1.343(15) .
Cl2A O7A 1.457(19) .
Cl2A O5A 1.474(19) .
Cl2A O8A 1.485(16) .
Cl2A O6A 1.519(17) .
